data_7123945
loop_
_publ_author_name
'Yamaguchi, Akitake'
'Kaldas, Sherif J.'
'Appavoo, Solomon D.'
'Diaz, Diego B.'
'Yudin, Andrei K.'

_publ_section_title
;
 Conformationally Stable Peptide Macrocycles Assembled Using the Petasis
 Borono-Mannich Reaction
;
_journal_name_full 'Chemical Communications'
_journal_paper_doi 10.1039/C9CC05934B
_journal_year 2019
_chemical_absolute_configuration ad
_chemical_formula_moiety 'C30 H42 N6 O7, 4.25(H2 O)'
_chemical_formula_sum 'C30 H50.5 N6 O11.25'
_chemical_formula_weight 675.26
_chemical_properties_physical Hygroscopic
_space_group_crystal_system orthorhombic
_space_group_IT_number 18
_space_group_name_Hall 'P 2 2ab'
_space_group_name_H-M_alt 'P 21 21 2'
_symmetry_space_group_name_Hall 'P 2 2ab'
_symmetry_space_group_name_H-M 'P 21 21 2'
_atom_sites_solution_hydrogens mixed
_audit_creation_method SHELXL-2017/1
_audit_update_record
;
2019-05-31 deposited with the CCDC.    2019-07-31 downloaded from the CCDC.
;
_cell_angle_alpha 90
_cell_angle_beta 90
_cell_angle_gamma 90
_cell_formula_units_Z 4
_cell_length_a 17.9910(6)
_cell_length_b 18.7343(7)
_cell_length_c 10.2558(4)
_cell_measurement_reflns_used 9701
_cell_measurement_temperature 150(2)
_cell_measurement_theta_max 67.44
_cell_measurement_theta_min 4.72
_cell_volume 3456.7(2)
_computing_cell_refinement APEX3
_computing_data_collection 'APEX3 (Bruker, 2018)'
_computing_data_reduction 'SAINT (Bruker, 2014)'
_computing_molecular_graphics 'PLATON (Spek, 2009)'
_computing_publication_material 'SHELXTL (Sheldrick, 2008)'
_computing_structure_refinement 'SHELXL-2017/1 (Sheldrick, 2017)'
_computing_structure_solution 'SHELXT (Sheldrick, 2015)'
_diffrn_ambient_temperature 150(2)
_diffrn_measured_fraction_theta_full 0.999
_diffrn_measured_fraction_theta_max 0.999
_diffrn_measurement_device_type 'Bruker Kappa APEX-DUO CCD'
_diffrn_measurement_method '\f and \w scans'
_diffrn_radiation_type CuK\a
_diffrn_radiation_wavelength 1.54178
_diffrn_reflns_av_R_equivalents 0.0314
_diffrn_reflns_av_unetI/netI 0.0146
_diffrn_reflns_Laue_measured_fraction_full 0.999
_diffrn_reflns_Laue_measured_fraction_max 0.999
_diffrn_reflns_limit_h_max 21
_diffrn_reflns_limit_h_min -21
_diffrn_reflns_limit_k_max 22
_diffrn_reflns_limit_k_min -22
_diffrn_reflns_limit_l_max 12
_diffrn_reflns_limit_l_min -11
_diffrn_reflns_number 77948
_diffrn_reflns_point_group_measured_fraction_full 0.997
_diffrn_reflns_point_group_measured_fraction_max 0.997
_diffrn_reflns_theta_full 67.679
_diffrn_reflns_theta_max 67.699
_diffrn_reflns_theta_min 3.406
_diffrn_source 'Bruker ImuS with multilayer optics'
_exptl_absorpt_coefficient_mu 0.832
_exptl_absorpt_correction_T_max 0.7530
_exptl_absorpt_correction_T_min 0.7017
_exptl_absorpt_correction_type multi-scan
_exptl_absorpt_process_details 'SADABS (Krause et al., 2015)'
_exptl_crystal_colour colourless
_exptl_crystal_density_diffrn 1.298
_exptl_crystal_description Block
_exptl_crystal_F_000 1450
_exptl_crystal_recrystallization_method 'Re-crystallisation from solvent: water'
_exptl_crystal_size_max 0.230
_exptl_crystal_size_mid 0.220
_exptl_crystal_size_min 0.190
_refine_diff_density_max 0.459
_refine_diff_density_min -0.317
_refine_diff_density_rms 0.044
_refine_ls_abs_structure_details
; 
 Flack x determined using 2673 quotients [(I+)-(I-)]/[(I+)+(I-)] 
 (Parsons, Flack and Wagner, Acta Cryst. B69 (2013) 249-259). 
;
_refine_ls_abs_structure_Flack 0.01(2)
_refine_ls_extinction_method none
_refine_ls_goodness_of_fit_ref 1.060
_refine_ls_hydrogen_treatment mixed
_refine_ls_matrix_type full
_refine_ls_number_parameters 501
_refine_ls_number_reflns 6250
_refine_ls_number_restraints 0
_refine_ls_restrained_S_all 1.060
_refine_ls_R_factor_all 0.0317
_refine_ls_R_factor_gt 0.0314
_refine_ls_shift/su_max 0.000
_refine_ls_shift/su_mean 0.000
_refine_ls_structure_factor_coef Fsqd
_refine_ls_weighting_details 'w=1/[\s^2^(Fo^2^)+(0.0458P)^2^+1.1421P] where P=(Fo^2^+2Fc^2^)/3'
_refine_ls_weighting_scheme calc
_refine_ls_wR_factor_gt 0.0813
_refine_ls_wR_factor_ref 0.0816
_reflns_Friedel_coverage 0.774
_reflns_Friedel_fraction_full 0.995
_reflns_Friedel_fraction_max 0.995
_reflns_number_gt 6181
_reflns_number_total 6250
_reflns_threshold_expression 'I > 2\s(I)'
_cod_data_source_file c9cc05934b2.cif
_cod_data_source_block d1901a_a
_cod_original_formula_sum 'C30 H50.50 N6 O11.25'
_cod_database_code 7123945
_shelx_shelxl_version_number 2017/1
_shelx_space_group_comment
; 
The symmetry employed for this shelxl refinement is uniquely defined 
by the following loop, which should always be used as a source of 
symmetry information in preference to the above space-group names. 
They are only intended as comments. 
;
_shelx_estimated_absorpt_t_min 0.832
_shelx_estimated_absorpt_t_max 0.858

loop_
_space_group_symop_operation_xyz
'x, y, z'
'-x, -y, z'
'-x+1/2, y+1/2, -z'
'x+1/2, -y+1/2, -z'

loop_
_atom_site_label
_atom_site_type_symbol
_atom_site_fract_x
_atom_site_fract_y
_atom_site_fract_z
_atom_site_U_iso_or_equiv
_atom_site_adp_type
_atom_site_occupancy
_atom_site_site_symmetry_order
_atom_site_calc_flag
_atom_site_refinement_flags_posn
_atom_site_refinement_flags_adp
_atom_site_refinement_flags_occupancy
_atom_site_disorder_assembly
_atom_site_disorder_group
O1 O 0.70364(8) 0.22358(8) 0.58498(16) 0.0242(3) Uani 1 1 d . . . . .
O2 O 0.57999(9) 0.08887(8) 0.07681(15) 0.0253(3) Uani 1 1 d . . . . .
O3 O 0.51595(9) 0.14651(9) 0.23002(17) 0.0287(4) Uani 1 1 d . . . . .
O4 O 0.70513(9) 0.47901(8) 0.10159(16) 0.0279(4) Uani 1 1 d . . . . .
O5 O 0.49644(8) 0.66426(8) 0.33646(15) 0.0222(3) Uani 1 1 d . . . . .
O6 O 0.70345(8) 0.61166(9) 0.61219(16) 0.0252(3) Uani 1 1 d . . . . .
O7 O 0.56106(8) 0.43958(8) 0.54508(15) 0.0205(3) Uani 1 1 d . . . . .
N1 N 0.64365(10) 0.13887(9) 0.39459(18) 0.0183(4) Uani 1 1 d . . . . .
N2 N 0.62938(11) 0.39453(10) 0.18064(19) 0.0224(4) Uani 1 1 d . . . . .
N3 N 0.58498(11) 0.71556(11) 0.21229(19) 0.0253(4) Uani 1 1 d . . . . .
N4 N 0.59476(10) 0.60506(9) 0.50112(17) 0.0159(4) Uani 1 1 d . . . . .
N5 N 0.63618(10) 0.47836(9) 0.70736(17) 0.0169(4) Uani 1 1 d . . . . .
N6 N 0.63026(10) 0.31578(9) 0.52142(18) 0.0175(4) Uani 1 1 d . . . . .
C1 C 0.64887(11) 0.24728(11) 0.5271(2) 0.0174(4) Uani 1 1 d . . . . .
C2 C 0.59632(11) 0.19597(11) 0.4592(2) 0.0185(4) Uani 1 1 d . . . . .
H2 H 0.564579 0.221312 0.393863 0.022 Uiso 1 1 calc R U . A 1
C3 C 0.54872(13) 0.15499(13) 0.5582(3) 0.0297(5) Uani 0.655(9) 1 d . . P B 1
H3A H 0.543594 0.182552 0.640095 0.036 Uiso 0.655(9) 1 calc R U P B 1
H3B H 0.498551 0.145596 0.522489 0.036 Uiso 0.655(9) 1 calc R U P B 1
C4 C 0.5886(2) 0.08745(18) 0.5820(4) 0.0265(11) Uani 0.655(9) 1 d . . P B 1
H4A H 0.554625 0.050348 0.616152 0.032 Uiso 0.655(9) 1 calc R U P B 1
H4B H 0.629915 0.094376 0.644570 0.032 Uiso 0.655(9) 1 calc R U P B 1
C5 C 0.61829(13) 0.06704(12) 0.4458(2) 0.0261(5) Uani 0.655(9) 1 d . . P B 1
H5A H 0.660154 0.032901 0.451802 0.031 Uiso 0.655(9) 1 calc R U P B 1
H5B H 0.578655 0.046345 0.390492 0.031 Uiso 0.655(9) 1 calc R U P B 1
C3A C 0.54872(13) 0.15499(13) 0.5582(3) 0.0297(5) Uani 0.345(9) 1 d . . P B 2
H3AA H 0.498336 0.175992 0.564014 0.036 Uiso 0.345(9) 1 calc R U P B 2
H3AB H 0.571919 0.156379 0.645727 0.036 Uiso 0.345(9) 1 calc R U P B 2
C4A C 0.5448(4) 0.0779(4) 0.5073(8) 0.035(2) Uani 0.345(9) 1 d . . P B 2
H4AA H 0.536903 0.043721 0.579663 0.042 Uiso 0.345(9) 1 calc R U P B 2
H4AB H 0.504244 0.072308 0.442892 0.042 Uiso 0.345(9) 1 calc R U P B 2
C5A C 0.61829(13) 0.06704(12) 0.4458(2) 0.0261(5) Uani 0.345(9) 1 d . . P B 2
H5AA H 0.614375 0.032244 0.373437 0.031 Uiso 0.345(9) 1 calc R U P B 2
H5AB H 0.654282 0.048512 0.510472 0.031 Uiso 0.345(9) 1 calc R U P B 2
C6 C 0.64879(11) 0.14299(11) 0.2469(2) 0.0190(4) Uani 1 1 d . . . . .
H6A H 0.686395 0.106996 0.218027 0.023 Uiso 1 1 calc R U . . .
C7 C 0.57429(11) 0.12458(10) 0.1791(2) 0.0187(4) Uani 1 1 d . . . . .
C8 C 0.67804(12) 0.21565(11) 0.2116(2) 0.0212(4) Uani 1 1 d . . . . .
H8A H 0.727990 0.226299 0.234495 0.025 Uiso 1 1 calc R U . . .
C9 C 0.63969(12) 0.26576(12) 0.1512(2) 0.0219(4) Uani 1 1 d . . . . .
H9A H 0.589454 0.255891 0.129039 0.026 Uiso 1 1 calc R U . . .
C10 C 0.67084(13) 0.33743(12) 0.1154(2) 0.0252(5) Uani 1 1 d . . . . .
H10A H 0.723787 0.339817 0.141339 0.030 Uiso 1 1 calc R U . . .
H10B H 0.667961 0.344031 0.019796 0.030 Uiso 1 1 calc R U . . .
C11 C 0.65138(12) 0.46255(11) 0.1700(2) 0.0197(4) Uani 1 1 d . . . . .
C12 C 0.60855(12) 0.51823(11) 0.2469(2) 0.0204(4) Uani 1 1 d . . . . .
H12A H 0.583618 0.495189 0.321973 0.024 Uiso 1 1 calc R U . . .
H12B H 0.569802 0.539736 0.190759 0.024 Uiso 1 1 calc R U . . .
C13 C 0.66088(11) 0.57657(11) 0.2961(2) 0.0197(4) Uani 1 1 d . . . . .
H13A H 0.684157 0.599956 0.219723 0.024 Uiso 1 1 calc R U . . .
H13B H 0.701092 0.553784 0.347148 0.024 Uiso 1 1 calc R U . . .
C14 C 0.62450(11) 0.63432(11) 0.3808(2) 0.0163(4) Uani 1 1 d . . . . .
H14A H 0.663589 0.670035 0.404153 0.020 Uiso 1 1 calc R U . . .
C15 C 0.56271(11) 0.67353(10) 0.30749(19) 0.0167(4) Uani 1 1 d . . . . .
C16 C 0.63764(11) 0.59329(10) 0.6052(2) 0.0155(4) Uani 1 1 d . . . . .
C17 C 0.60169(11) 0.54914(10) 0.71392(19) 0.0152(4) Uani 1 1 d . . . . .
H17A H 0.547169 0.544671 0.696765 0.018 Uiso 1 1 calc R U . . .
C18 C 0.61369(12) 0.58138(12) 0.8491(2) 0.0211(4) Uani 1 1 d . . . . .
H18A H 0.594337 0.548029 0.915878 0.025 Uiso 1 1 calc R U . . .
H18B H 0.667645 0.587437 0.864508 0.025 Uiso 1 1 calc R U . . .
C19 C 0.57540(13) 0.65293(12) 0.8641(2) 0.0231(5) Uani 1 1 d . . . . .
C20 C 0.49887(15) 0.65920(15) 0.8487(2) 0.0327(5) Uani 1 1 d . . . . .
H20A H 0.470092 0.618099 0.828780 0.039 Uiso 1 1 calc R U . . .
C21 C 0.46417(19) 0.72492(18) 0.8620(3) 0.0474(8) Uani 1 1 d . . . . .
H21A H 0.412045 0.728934 0.849122 0.057 Uiso 1 1 calc R U . . .
C22 C 0.5058(2) 0.78493(15) 0.8941(3) 0.0530(9) Uani 1 1 d . . . . .
H22A H 0.482221 0.829974 0.903918 0.064 Uiso 1 1 calc R U . . .
C23 C 0.5812(2) 0.77880(14) 0.9116(3) 0.0476(8) Uani 1 1 d . . . . .
H23A H 0.609672 0.819612 0.934598 0.057 Uiso 1 1 calc R U . . .
C24 C 0.61602(16) 0.71337(13) 0.8958(2) 0.0340(6) Uani 1 1 d . . . . .
H24A H 0.668327 0.709906 0.906807 0.041 Uiso 1 1 calc R U . . .
C25 C 0.61676(11) 0.43242(10) 0.6140(2) 0.0160(4) Uani 1 1 d . . . . .
C26 C 0.67149(11) 0.37221(10) 0.5867(2) 0.0171(4) Uani 1 1 d . . . . .
H26A H 0.693848 0.354271 0.669754 0.021 Uiso 1 1 calc R U . . .
C27 C 0.73207(11) 0.40523(11) 0.4977(2) 0.0205(4) Uani 1 1 d . . . . .
H27A H 0.707223 0.424785 0.419303 0.025 Uiso 1 1 calc R U . . .
H27B H 0.754650 0.445940 0.544764 0.025 Uiso 1 1 calc R U . . .
C28 C 0.79476(12) 0.35628(11) 0.4523(2) 0.0224(5) Uani 1 1 d . . . . .
H28A H 0.772238 0.312548 0.412719 0.027 Uiso 1 1 calc R U . . .
C29 C 0.84432(13) 0.33359(15) 0.5644(3) 0.0328(6) Uani 1 1 d . . . . .
H29A H 0.881049 0.298972 0.533102 0.049 Uiso 1 1 calc R U . . .
H29B H 0.813953 0.311649 0.632897 0.049 Uiso 1 1 calc R U . . .
H29C H 0.869988 0.375467 0.599788 0.049 Uiso 1 1 calc R U . . .
C30 C 0.84050(13) 0.39447(13) 0.3476(2) 0.0295(5) Uani 1 1 d . . . . .
H30A H 0.807616 0.410047 0.276979 0.044 Uiso 1 1 calc R U . . .
H30B H 0.878049 0.361708 0.312844 0.044 Uiso 1 1 calc R U . . .
H30C H 0.865130 0.436111 0.386080 0.044 Uiso 1 1 calc R U . . .
O1W O 0.500000 0.000000 -0.1248(6) 0.070(2) Uani 0.5 2 d S T P . .
H1WA H 0.532600 0.034800 -0.067415 0.105 Uiso 0.5 1 d R U P . .
O2W O 0.71206(15) 0.10433(12) -0.0512(3) 0.0640(8) Uani 1 1 d . . . . .
O3W O 0.40395(11) 0.05061(11) 0.1844(3) 0.0502(6) Uani 1 1 d . . . . .
O4W O 0.25657(11) 0.06306(13) 0.14639(19) 0.0395(5) Uani 1 1 d . . . . .
O5W O 0.75672(10) 0.23130(10) -0.1554(2) 0.0314(4) Uani 1 1 d . . . . .
H1N H 0.6903(14) 0.1437(13) 0.429(2) 0.015(6) Uiso 1 1 d . . . . .
H2N H 0.5906(16) 0.3843(15) 0.229(3) 0.029(7) Uiso 1 1 d . . . . .
H3NA H 0.6335(18) 0.7196(16) 0.195(3) 0.035(8) Uiso 1 1 d . . . . .
H3NB H 0.5489(18) 0.7456(17) 0.175(3) 0.041(8) Uiso 1 1 d . . . . .
H4N H 0.5491(14) 0.5920(12) 0.500(2) 0.011(6) Uiso 1 1 d . . . . .
H5N H 0.6739(16) 0.4718(14) 0.748(3) 0.020(7) Uiso 1 1 d . . . . .
H6N H 0.5927(14) 0.3273(12) 0.484(2) 0.011(6) Uiso 1 1 d . . . . .
H2WA H 0.730(2) 0.060(2) -0.073(4) 0.072(12) Uiso 1 1 d . . . . .
H2WB H 0.666(2) 0.091(2) -0.017(4) 0.070(12) Uiso 1 1 d . . . . .
H3WA H 0.441(3) 0.086(2) 0.195(5) 0.085(14) Uiso 1 1 d . . . . .
H3WB H 0.421(3) 0.015(3) 0.116(5) 0.088(14) Uiso 1 1 d . . . . .
H4WA H 0.248(2) 0.0543(19) 0.068(4) 0.049(10) Uiso 1 1 d . . . . .
H4WB H 0.308(2) 0.066(2) 0.152(4) 0.060(10) Uiso 1 1 d . . . . .
H5WA H 0.7368(19) 0.193(2) -0.122(3) 0.043(9) Uiso 1 1 d . . . . .
H5WB H 0.735(2) 0.2354(19) -0.230(4) 0.046(9) Uiso 1 1 d . . . . .

loop_
_atom_site_aniso_label
_atom_site_aniso_U_11
_atom_site_aniso_U_22
_atom_site_aniso_U_33
_atom_site_aniso_U_23
_atom_site_aniso_U_13
_atom_site_aniso_U_12
O1 0.0217(7) 0.0187(7) 0.0321(8) -0.0001(7) -0.0087(7) 0.0035(6)
O2 0.0259(8) 0.0249(8) 0.0251(8) -0.0052(6) -0.0013(6) -0.0001(6)
O3 0.0164(7) 0.0345(9) 0.0353(9) -0.0125(7) -0.0009(7) 0.0006(6)
O4 0.0340(9) 0.0210(7) 0.0286(8) -0.0016(7) 0.0144(7) -0.0038(7)
O5 0.0153(7) 0.0267(8) 0.0246(7) 0.0050(7) 0.0007(6) 0.0008(6)
O6 0.0158(7) 0.0334(8) 0.0263(8) 0.0044(7) -0.0038(6) -0.0068(6)
O7 0.0155(7) 0.0195(7) 0.0266(8) -0.0039(6) -0.0040(6) 0.0015(6)
N1 0.0156(8) 0.0155(8) 0.0238(9) -0.0016(7) -0.0012(7) 0.0017(7)
N2 0.0245(9) 0.0180(9) 0.0246(9) -0.0010(7) 0.0066(8) -0.0023(7)
N3 0.0192(10) 0.0308(10) 0.0257(10) 0.0113(8) -0.0002(8) 0.0001(8)
N4 0.0120(8) 0.0188(8) 0.0169(9) 0.0016(7) -0.0001(6) -0.0016(7)
N5 0.0151(9) 0.0158(9) 0.0197(8) -0.0006(7) -0.0024(7) 0.0023(7)
N6 0.0141(8) 0.0159(9) 0.0223(9) -0.0015(7) -0.0037(7) 0.0008(7)
C1 0.0171(10) 0.0164(10) 0.0187(10) -0.0009(8) 0.0016(8) 0.0003(8)
C2 0.0149(9) 0.0155(9) 0.0252(11) -0.0041(8) 0.0003(8) 0.0018(8)
C3 0.0264(12) 0.0270(11) 0.0356(13) -0.0058(10) 0.0104(10) -0.0083(10)
C4 0.030(2) 0.0214(17) 0.028(2) 0.0035(14) 0.0025(16) -0.0054(14)
C5 0.0291(12) 0.0148(10) 0.0345(13) 0.0025(9) 0.0009(10) -0.0002(9)
C3A 0.0264(12) 0.0270(11) 0.0356(13) -0.0058(10) 0.0104(10) -0.0083(10)
C4A 0.032(4) 0.023(4) 0.049(5) 0.002(3) 0.000(4) -0.006(3)
C5A 0.0291(12) 0.0148(10) 0.0345(13) 0.0025(9) 0.0009(10) -0.0002(9)
C6 0.0171(10) 0.0173(10) 0.0226(10) -0.0036(8) 0.0003(8) 0.0019(8)
C7 0.0185(10) 0.0131(9) 0.0247(10) -0.0001(8) -0.0023(8) -0.0007(7)
C8 0.0177(10) 0.0220(10) 0.0239(11) -0.0036(9) 0.0026(8) -0.0032(8)
C9 0.0215(10) 0.0200(10) 0.0242(11) -0.0029(9) 0.0037(9) -0.0028(8)
C10 0.0292(11) 0.0192(11) 0.0271(11) -0.0022(9) 0.0072(10) -0.0028(9)
C11 0.0223(10) 0.0205(10) 0.0164(10) 0.0012(8) 0.0002(9) -0.0011(8)
C12 0.0213(10) 0.0186(10) 0.0213(10) -0.0002(8) 0.0027(8) -0.0016(8)
C13 0.0167(9) 0.0190(10) 0.0233(10) 0.0011(8) 0.0045(8) 0.0008(8)
C14 0.0144(9) 0.0166(9) 0.0179(9) 0.0020(8) 0.0009(8) -0.0009(7)
C15 0.0173(9) 0.0160(9) 0.0168(9) -0.0012(8) -0.0002(8) 0.0003(8)
C16 0.0152(9) 0.0139(9) 0.0174(10) -0.0028(8) -0.0006(8) 0.0003(7)
C17 0.0152(9) 0.0148(9) 0.0155(10) -0.0010(8) -0.0008(8) 0.0014(7)
C18 0.0237(10) 0.0225(10) 0.0170(10) -0.0025(8) -0.0017(8) 0.0035(9)
C19 0.0338(12) 0.0225(10) 0.0129(9) -0.0024(8) 0.0023(9) 0.0041(9)
C20 0.0353(13) 0.0360(13) 0.0267(12) -0.0058(10) 0.0012(10) 0.0116(11)
C21 0.0579(18) 0.0568(19) 0.0276(13) -0.0009(13) 0.0058(13) 0.0337(16)
C22 0.103(3) 0.0296(14) 0.0264(13) 0.0038(11) 0.0191(16) 0.0278(16)
C23 0.093(3) 0.0217(12) 0.0285(13) -0.0018(10) 0.0219(15) -0.0055(14)
C24 0.0503(15) 0.0296(12) 0.0221(11) -0.0038(10) 0.0111(11) -0.0081(11)
C25 0.0133(9) 0.0140(9) 0.0207(10) 0.0014(8) 0.0009(8) -0.0013(7)
C26 0.0148(9) 0.0138(9) 0.0227(10) -0.0017(8) -0.0013(8) 0.0006(7)
C27 0.0185(10) 0.0169(10) 0.0261(11) 0.0005(8) 0.0020(8) -0.0002(8)
C28 0.0180(10) 0.0195(10) 0.0297(12) -0.0057(9) 0.0021(9) -0.0022(8)
C29 0.0183(11) 0.0384(13) 0.0418(14) 0.0106(11) 0.0019(10) 0.0042(10)
C30 0.0253(11) 0.0344(12) 0.0288(12) -0.0047(10) 0.0062(9) -0.0020(10)
O1W 0.093(5) 0.089(5) 0.029(3) 0.000 0.000 -0.061(5)
O2W 0.0686(16) 0.0312(10) 0.092(2) 0.0123(11) 0.0551(15) 0.0124(11)
O3W 0.0302(10) 0.0372(10) 0.0830(17) -0.0210(11) 0.0038(11) -0.0062(8)
O4W 0.0260(9) 0.0684(14) 0.0241(10) -0.0056(9) 0.0042(7) -0.0139(9)
O5W 0.0302(9) 0.0324(9) 0.0315(10) -0.0002(8) 0.0007(8) 0.0007(8)

loop_
_atom_type_symbol
_atom_type_description
_atom_type_scat_dispersion_real
_atom_type_scat_dispersion_imag
_atom_type_scat_source
C C 0.0181 0.0091 'International Tables Vol C Tables 4.2.6.8 and 6.1.1.4'
H H 0.0000 0.0000 'International Tables Vol C Tables 4.2.6.8 and 6.1.1.4'
N N 0.0311 0.0180 'International Tables Vol C Tables 4.2.6.8 and 6.1.1.4'
O O 0.0492 0.0322 'International Tables Vol C Tables 4.2.6.8 and 6.1.1.4'

loop_
_geom_angle_atom_site_label_1
_geom_angle_atom_site_label_2
_geom_angle_atom_site_label_3
_geom_angle
C5A N1 C2 107.79(16)
C5 N1 C2 107.79(16)
C5A N1 C6 114.14(17)
C5 N1 C6 114.14(17)
C2 N1 C6 115.66(16)
C5A N1 H1N 103.4(15)
C5 N1 H1N 103.4(15)
C2 N1 H1N 106.1(15)
C6 N1 H1N 108.7(16)
C11 N2 C10 120.47(19)
C11 N2 H2N 119.3(19)
C10 N2 H2N 120.2(19)
C15 N3 H3NA 120(2)
C15 N3 H3NB 117(2)
H3NA N3 H3NB 123(3)
C16 N4 C14 121.92(17)
C16 N4 H4N 121.1(16)
C14 N4 H4N 116.7(16)
C25 N5 C17 120.37(18)
C25 N5 H5N 119.6(19)
C17 N5 H5N 118.1(19)
C1 N6 C26 123.62(18)
C1 N6 H6N 119.3(17)
C26 N6 H6N 117.0(17)
O1 C1 N6 124.81(19)
O1 C1 C2 119.38(18)
N6 C1 C2 115.79(18)
C1 C2 N1 107.27(16)
C1 C2 C3A 111.14(19)
N1 C2 C3A 104.43(17)
C1 C2 C3 111.14(19)
N1 C2 C3 104.43(17)
C1 C2 H2 111.2
N1 C2 H2 111.2
C3 C2 H2 111.2
C4 C3 C2 105.5(2)
C4 C3 H3A 110.6
C2 C3 H3A 110.6
C4 C3 H3B 110.6
C2 C3 H3B 110.6
H3A C3 H3B 108.8
C3 C4 C5 103.4(3)
C3 C4 H4A 111.1
C5 C4 H4A 111.1
C3 C4 H4B 111.1
C5 C4 H4B 111.1
H4A C4 H4B 109.1
N1 C5 C4 101.4(2)
N1 C5 H5A 111.5
C4 C5 H5A 111.5
N1 C5 H5B 111.5
C4 C5 H5B 111.5
H5A C5 H5B 109.3
C2 C3A C4A 105.7(3)
C2 C3A H3AA 110.6
C4A C3A H3AA 110.6
C2 C3A H3AB 110.6
C4A C3A H3AB 110.6
H3AA C3A H3AB 108.7
C5A C4A C3A 103.5(4)
C5A C4A H4AA 111.1
C3A C4A H4AA 111.1
C5A C4A H4AB 111.1
C3A C4A H4AB 111.1
H4AA C4A H4AB 109.0
C4A C5A N1 107.2(3)
C4A C5A H5AA 110.3
N1 C5A H5AA 110.3
C4A C5A H5AB 110.3
N1 C5A H5AB 110.3
H5AA C5A H5AB 108.5
C8 C6 N1 107.91(17)
C8 C6 C7 113.33(18)
N1 C6 C7 112.57(17)
C8 C6 H6A 107.6
N1 C6 H6A 107.6
C7 C6 H6A 107.6
O3 C7 O2 126.9(2)
O3 C7 C6 117.93(18)
O2 C7 C6 115.19(18)
C9 C8 C6 125.0(2)
C9 C8 H8A 117.5
C6 C8 H8A 117.5
C8 C9 C10 123.8(2)
C8 C9 H9A 118.1
C10 C9 H9A 118.1
N2 C10 C9 110.59(18)
N2 C10 H10A 109.5
C9 C10 H10A 109.5
N2 C10 H10B 109.5
C9 C10 H10B 109.5
H10A C10 H10B 108.1
O4 C11 N2 121.1(2)
O4 C11 C12 121.44(19)
N2 C11 C12 117.48(18)
C11 C12 C13 110.50(17)
C11 C12 H12A 109.5
C13 C12 H12A 109.5
C11 C12 H12B 109.5
C13 C12 H12B 109.5
H12A C12 H12B 108.1
C12 C13 C14 115.35(17)
C12 C13 H13A 108.4
C14 C13 H13A 108.4
C12 C13 H13B 108.4
C14 C13 H13B 108.4
H13A C13 H13B 107.5
N4 C14 C15 109.33(16)
N4 C14 C13 111.85(16)
C15 C14 C13 111.76(17)
N4 C14 H14A 107.9
C15 C14 H14A 107.9
C13 C14 H14A 107.9
O5 C15 N3 123.61(19)
O5 C15 C14 120.89(18)
N3 C15 C14 115.49(18)
O6 C16 N4 123.66(19)
O6 C16 C17 120.87(18)
N4 C16 C17 115.28(17)
N5 C17 C18 109.84(16)
N5 C17 C16 106.04(15)
C18 C17 C16 112.81(16)
N5 C17 H17A 109.4
C18 C17 H17A 109.4
C16 C17 H17A 109.4
C19 C18 C17 112.19(17)
C19 C18 H18A 109.2
C17 C18 H18A 109.2
C19 C18 H18B 109.2
C17 C18 H18B 109.2
H18A C18 H18B 107.9
C24 C19 C20 118.7(2)
C24 C19 C18 120.5(2)
C20 C19 C18 120.9(2)
C21 C20 C19 120.6(3)
C21 C20 H20A 119.7
C19 C20 H20A 119.7
C20 C21 C22 119.9(3)
C20 C21 H21A 120.1
C22 C21 H21A 120.1
C23 C22 C21 119.7(3)
C23 C22 H22A 120.1
C21 C22 H22A 120.1
C22 C23 C24 120.3(3)
C22 C23 H23A 119.8
C24 C23 H23A 119.8
C23 C24 C19 120.8(3)
C23 C24 H24A 119.6
C19 C24 H24A 119.6
O7 C25 N5 123.63(19)
O7 C25 C26 120.04(18)
N5 C25 C26 116.11(17)
N6 C26 C25 107.04(16)
N6 C26 C27 112.15(17)
C25 C26 C27 105.49(16)
N6 C26 H26A 110.7
C25 C26 H26A 110.7
C27 C26 H26A 110.7
C28 C27 C26 117.35(17)
C28 C27 H27A 108.0
C26 C27 H27A 108.0
C28 C27 H27B 108.0
C26 C27 H27B 108.0
H27A C27 H27B 107.2
C29 C28 C27 111.8(2)
C29 C28 C30 110.30(19)
C27 C28 C30 109.29(18)
C29 C28 H28A 108.4
C27 C28 H28A 108.4
C30 C28 H28A 108.4
C28 C29 H29A 109.5
C28 C29 H29B 109.5
H29A C29 H29B 109.5
C28 C29 H29C 109.5
H29A C29 H29C 109.5
H29B C29 H29C 109.5
C28 C30 H30A 109.5
C28 C30 H30B 109.5
H30A C30 H30B 109.5
C28 C30 H30C 109.5
H30A C30 H30C 109.5
H30B C30 H30C 109.5
H2WA O2W H2WB 99(4)
H3WA O3W H3WB 109(4)
H4WA O4W H4WB 105(3)
H5WA O5W H5WB 104(3)

loop_
_geom_bond_atom_site_label_1
_geom_bond_atom_site_label_2
_geom_bond_distance
O1 C1 1.233(3)
O2 C7 1.248(3)
O3 C7 1.242(3)
O4 C11 1.234(3)
O5 C15 1.241(3)
O6 C16 1.235(3)
O7 C25 1.233(3)
N1 C5A 1.515(3)
N1 C5 1.515(3)
N1 C2 1.519(3)
N1 C6 1.519(3)
N1 H1N 0.91(3)
N2 C11 1.339(3)
N2 C10 1.466(3)
N2 H2N 0.88(3)
N3 C15 1.317(3)
N3 H3NA 0.89(3)
N3 H3NB 0.94(3)
N4 C16 1.335(3)
N4 C14 1.453(3)
N4 H4N 0.86(3)
N5 C25 1.334(3)
N5 C17 1.466(2)
N5 H5N 0.81(3)
N6 C1 1.328(3)
N6 C26 1.455(3)
N6 H6N 0.81(3)
C1 C2 1.518(3)
C2 C3A 1.534(3)
C2 C3 1.534(3)
C2 H2 1.0000
C3 C4 1.475(4)
C3 H3A 0.9900
C3 H3B 0.9900
C4 C5 1.544(4)
C4 H4A 0.9900
C4 H4B 0.9900
C5 H5A 0.9900
C5 H5B 0.9900
C3A C4A 1.538(8)
C3A H3AA 0.9900
C3A H3AB 0.9900
C4A C5A 1.479(8)
C4A H4AA 0.9900
C4A H4AB 0.9900
C5A H5AA 0.9900
C5A H5AB 0.9900
C6 C8 1.504(3)
C6 C7 1.549(3)
C6 H6A 1.0000
C8 C9 1.320(3)
C8 H8A 0.9500
C9 C10 1.500(3)
C9 H9A 0.9500
C10 H10A 0.9900
C10 H10B 0.9900
C11 C12 1.518(3)
C12 C13 1.528(3)
C12 H12A 0.9900
C12 H12B 0.9900
C13 C14 1.534(3)
C13 H13A 0.9900
C13 H13B 0.9900
C14 C15 1.530(3)
C14 H14A 1.0000
C16 C17 1.532(3)
C17 C18 1.528(3)
C17 H17A 1.0000
C18 C19 1.515(3)
C18 H18A 0.9900
C18 H18B 0.9900
C19 C24 1.386(3)
C19 C20 1.391(4)
C20 C21 1.387(4)
C20 H20A 0.9500
C21 C22 1.391(5)
C21 H21A 0.9500
C22 C23 1.373(6)
C22 H22A 0.9500
C23 C24 1.386(4)
C23 H23A 0.9500
C24 H24A 0.9500
C25 C26 1.523(3)
C26 C27 1.551(3)
C26 H26A 1.0000
C27 C28 1.526(3)
C27 H27A 0.9900
C27 H27B 0.9900
C28 C29 1.516(3)
C28 C30 1.530(3)
C28 H28A 1.0000
C29 H29A 0.9800
C29 H29B 0.9800
C29 H29C 0.9800
C30 H30A 0.9800
C30 H30B 0.9800
C30 H30C 0.9800
O1W H1WA 1.0564
O2W H2WA 0.91(5)
O2W H2WB 0.93(5)
O3W H3WA 0.95(5)
O3W H3WB 1.01(5)
O4W H4WA 0.84(4)
O4W H4WB 0.92(4)
O5W H5WA 0.87(4)
O5W H5WB 0.86(4)

loop_
_geom_hbond_atom_site_label_D
_geom_hbond_atom_site_label_H
_geom_hbond_atom_site_label_A
_geom_hbond_distance_DH
_geom_hbond_distance_HA
_geom_hbond_distance_DA
_geom_hbond_angle_DHA
_geom_hbond_site_symmetry_A
_geom_hbond_publ_flag
O1W H1WA O2 1.06 1.99 3.020(4) 165.6 . yes
N1 H1N O1 0.91(3) 2.21(2) 2.738(2) 116.4(19) . yes
N1 H1N O6 0.91(3) 2.05(3) 2.799(2) 139(2) 3_646 yes
N2 H2N O5 0.88(3) 2.12(3) 2.982(2) 167(3) 2_665 yes
N3 H3NA O5W 0.89(3) 2.03(3) 2.922(3) 179(3) 3_655 yes
N3 H3NB O3 0.94(3) 2.40(3) 3.163(3) 138(3) 2_665 yes
N4 H4N O7 0.86(3) 2.12(3) 2.960(2) 167(2) 2_665 yes
N5 H5N O4W 0.81(3) 1.95(3) 2.747(3) 168(3) 4_556 yes
N6 H6N O5 0.81(3) 2.21(3) 2.989(2) 163(2) 2_665 yes
O2W H2WA O4 0.91(5) 1.94(5) 2.828(3) 163(4) 3_645 yes
O2W H2WB O2 0.93(5) 1.82(5) 2.730(3) 163(4) . yes
O3W H3WA O3 0.95(5) 1.80(5) 2.740(3) 173(4) . yes
O3W H3WB O2 1.01(5) 1.99(5) 2.851(3) 141(4) 2_655 yes
O4W H4WA O4 0.84(4) 2.00(4) 2.819(3) 165(3) 4_455 yes
O4W H4WB O3W 0.92(4) 1.79(4) 2.690(3) 166(4) . yes
O5W H5WA O2W 0.87(4) 1.87(4) 2.728(3) 169(3) . yes
O5W H5WB O1 0.86(4) 1.99(4) 2.833(3) 164(3) 1_554 yes

loop_
_geom_torsion_atom_site_label_1
_geom_torsion_atom_site_label_2
_geom_torsion_atom_site_label_3
_geom_torsion_atom_site_label_4
_geom_torsion
C26 N6 C1 O1 -1.8(3)
C26 N6 C1 C2 176.47(18)
O1 C1 C2 N1 -40.0(3)
N6 C1 C2 N1 141.59(18)
O1 C1 C2 C3A 73.6(2)
N6 C1 C2 C3A -104.8(2)
O1 C1 C2 C3 73.6(2)
N6 C1 C2 C3 -104.8(2)
C5A N1 C2 C1 123.40(19)
C5 N1 C2 C1 123.40(19)
C6 N1 C2 C1 -107.5(2)
C5A N1 C2 C3A 5.4(2)
C6 N1 C2 C3A 134.47(19)
C5 N1 C2 C3 5.4(2)
C6 N1 C2 C3 134.47(19)
C1 C2 C3 C4 -94.3(2)
N1 C2 C3 C4 21.0(3)
C2 C3 C4 C5 -38.9(3)
C2 N1 C5 C4 -28.1(2)
C6 N1 C5 C4 -158.1(2)
C3 C4 C5 N1 41.1(3)
C1 C2 C3A C4A -139.4(3)
N1 C2 C3A C4A -24.1(4)
C2 C3A C4A C5A 34.0(5)
C3A C4A C5A N1 -30.6(5)
C2 N1 C5A C4A 16.1(4)
C6 N1 C5A C4A -113.8(4)
C5A N1 C6 C8 -177.25(17)
C5 N1 C6 C8 -177.25(17)
C2 N1 C6 C8 56.8(2)
C5A N1 C6 C7 56.9(2)
C5 N1 C6 C7 56.9(2)
C2 N1 C6 C7 -69.0(2)
C8 C6 C7 O3 -83.8(2)
N1 C6 C7 O3 39.0(3)
C8 C6 C7 O2 95.9(2)
N1 C6 C7 O2 -141.28(19)
N1 C6 C8 C9 -112.3(2)
C7 C6 C8 C9 13.1(3)
C6 C8 C9 C10 -179.0(2)
C11 N2 C10 C9 175.0(2)
C8 C9 C10 N2 -118.9(2)
C10 N2 C11 O4 2.6(3)
C10 N2 C11 C12 -176.31(19)
O4 C11 C12 C13 -34.7(3)
N2 C11 C12 C13 144.24(19)
C11 C12 C13 C14 -177.33(17)
C16 N4 C14 C15 -153.50(18)
C16 N4 C14 C13 82.2(2)
C12 C13 C14 N4 63.4(2)
C12 C13 C14 C15 -59.6(2)
N4 C14 C15 O5 -15.6(3)
C13 C14 C15 O5 108.8(2)
N4 C14 C15 N3 165.68(18)
C13 C14 C15 N3 -69.9(2)
C14 N4 C16 O6 6.5(3)
C14 N4 C16 C17 -168.50(17)
C25 N5 C17 C18 162.03(18)
C25 N5 C17 C16 -75.8(2)
O6 C16 C17 N5 -69.2(2)
N4 C16 C17 N5 105.99(19)
O6 C16 C17 C18 51.1(2)
N4 C16 C17 C18 -133.74(19)
N5 C17 C18 C19 -176.75(17)
C16 C17 C18 C19 65.2(2)
C17 C18 C19 C24 -121.6(2)
C17 C18 C19 C20 59.4(3)
C24 C19 C20 C21 1.3(4)
C18 C19 C20 C21 -179.7(2)
C19 C20 C21 C22 -1.5(4)
C20 C21 C22 C23 0.5(4)
C21 C22 C23 C24 0.8(4)
C22 C23 C24 C19 -1.0(4)
C20 C19 C24 C23 -0.1(4)
C18 C19 C24 C23 -179.0(2)
C17 N5 C25 O7 -14.3(3)
C17 N5 C25 C26 160.37(17)
C1 N6 C26 C25 -152.89(19)
C1 N6 C26 C27 91.9(2)
O7 C25 C26 N6 -25.7(3)
N5 C25 C26 N6 159.43(18)
O7 C25 C26 C27 93.9(2)
N5 C25 C26 C27 -81.0(2)
N6 C26 C27 C28 -63.0(2)
C25 C26 C27 C28 -179.18(18)
C26 C27 C28 C29 -67.5(2)
C26 C27 C28 C30 170.11(19)
